data_9007515
loop_
_publ_author_name
'Baur, W. H.'
'Khan, A. A.'

_publ_section_title
;On the crystal chemistry of salt hydrates. VI. The crystal structures of
 disodium hydrogen orthoarsenate heptahydrate and of disodium hydrogen
 orthophosphate heptahydrate
;
_journal_name_full 'Acta Crystallographica, Section B'
_journal_page_first 1584
_journal_page_last 1596
_journal_paper_doi 10.1107/S0567740870004521
_journal_volume 26
_journal_year 1970
_chemical_formula_structural Na2HAsO4*7H2O
_chemical_formula_sum 'As H15 Na2 O11'
_space_group_IT_number 14
_symmetry_space_group_name_Hall '-P 2yn'
_symmetry_space_group_name_H-M 'P 1 21/n 1'
_cell_angle_alpha 90
_cell_angle_beta 95.50
_cell_angle_gamma 90
_cell_formula_units_Z 4
_cell_length_a 9.401
_cell_length_b 11.025
_cell_length_c 10.674
_cell_volume 1101.224
_database_code_amcsd 0009378
_exptl_crystal_density_diffrn 1.882
_cod_original_formula_sum 'Na2 As O11 H15'
_cod_database_code 9007515
_amcsd_formula_title Na2HAsO4*7H2O

loop_
_space_group_symop_operation_xyz
x,y,z
1/2+x,1/2-y,1/2+z
1/2-x,1/2+y,1/2-z
-x,-y,-z

loop_
_atom_site_aniso_label
_atom_site_aniso_U_11
_atom_site_aniso_U_22
_atom_site_aniso_U_33
_atom_site_aniso_U_12
_atom_site_aniso_U_13
_atom_site_aniso_U_23
Na1 0.03545 0.03036 0.03923 -0.00125 0.00756 0.00000
Na2 0.03292 0.03036 0.03546 -0.00251 0.00504 0.00249
As 0.01770 0.02149 0.01899 0.00125 0.00126 0.00125
O1 0.02023 0.03288 0.03288 0.00125 -0.00630 -0.00380
O2 0.02910 0.03670 0.02025 -0.00125 -0.00504 0.00125
O3 0.02404 0.03418 0.02911 -0.01139 -0.00126 -0.00380
O-h4 0.03926 0.02654 0.03414 -0.00251 0.00756 -0.00760
Ow5 0.02910 0.03923 0.03672 0.00000 -0.00126 0.00125
Ow6 0.03292 0.04939 0.02785 0.00251 0.00378 -0.00125
Ow7 0.03163 0.03288 0.02025 0.00125 0.01264 0.00125
Ow8 0.03292 0.04175 0.03672 0.00883 0.00126 -0.00125
Ow9 0.02910 0.02278 0.03546 0.00125 0.00886 0.00125
Ow10 0.04432 0.03418 0.03414 0.00251 -0.00504 0.00249
Ow11 0.03039 0.03799 0.03797 0.00502 0.01012 0.00504

loop_
_atom_site_label
_atom_site_fract_x
_atom_site_fract_y
_atom_site_fract_z
_atom_site_type_symbol
_atom_site_attached_hydrogens
Na1 0.14610 0.10150 0.47820 Na 0
Na2 0.63580 0.10400 0.97960 Na 0
As 0.10250 0.26560 0.89620 As 0
O1 0.26570 0.25420 0.85170 O 0
O2 0.09760 0.24710 0.05100 O 0
O3 0.98310 0.17880 0.81370 O 0
O-h4 0.55890 0.08490 0.36260 O 0
Ow5 0.48130 0.25500 0.05590 O 0
Ow6 0.80730 0.24980 0.09370 O 0
Ow7 0.19590 0.24980 0.31530 O 0
Ow8 0.93020 0.02330 0.35180 O 0
Ow9 0.30170 0.98440 0.36540 O 0
Ow10 0.41340 0.03690 0.86280 O 0
Ow11 0.18140 0.00610 0.11250 O 0
H1 0.46500 0.04800 0.36400 H 0
H2 0.38600 0.25800 0.01300 H 0
H3 0.47700 0.27000 0.14500 H 0
H4 0.80800 0.24800 0.18500 H 0
H5 0.90500 0.24900 0.07100 H 0
H6 0.13200 0.23600 0.23900 H 0
H7 0.29000 0.27100 0.29300 H 0
H8 0.87000 0.09100 0.32400 H 0
H9 0.94300 0.97100 0.28100 H 0
H10 0.32900 0.90500 0.39800 H 0
H11 0.25700 0.97600 0.28000 H 0
H12 0.35700 0.11000 0.84700 H 0
H13 0.41900 0.99400 0.78400 H 0
H14 0.17700 0.08800 0.07800 H 0
H15 0.08500 0.97800 0.12200 H 0

loop_
_cod_changelog_entry_id
_cod_changelog_entry_author
_cod_changelog_entry_date
_cod_changelog_entry_text
1
;cod-tools version 3.8.0
Id: cif_guess_AMCSD_atom_types 9581 2023-05-17 12:35:41Z saulius
;
2023-05-18T08:42:05+03:00
;Derived atom types and hydrogen counts
from atom names that follow the AMCSD naming convention
(Wat == water, O-H == hydroxyl).
;
2
;cod-tools version 3.10.1
Id: cif_fix_AMCSD_aniso_labels 10200 2024-08-01 14:09:44Z saulius
;
2024-08-02T12:21:05+03:00
;Changed the following '_atom_site_aniso_label' values:
'Oh4' -> 'O-h4'
;

loop_
_cod_related_entry_id
_cod_related_entry_database
_cod_related_entry_code
1 AMCSD 0009378
